data_4305400
loop_
_publ_author_name
'Bich Tram Nguyen Pham'
'Liisa M. Lund'
'Datong Song'

_publ_section_title
;
Novel Luminescent Metal-Organic Frameworks
[Eu2L3(DMSO)2(MeOH)2].2DMSO.3H2O and [Zn2L2(DMSO)2].1.6H2O (L =
4,4'-Ethyne-1,2-diyldibenzoate)
;
_journal_name_full 'Inorganic Chemistry'
_journal_page_first 6329
_journal_page_last 6335
_journal_paper_doi 10.1021/ic800394g
_journal_volume 47
_journal_year 2008
_chemical_formula_sum 'C36 H31.2 O11.6 S2 Zn2'
_chemical_formula_weight 844.27
_chemical_name_systematic
; 
 ? 
;
_space_group_IT_number 61
_symmetry_cell_setting orthorhombic
_symmetry_space_group_name_Hall '-P 2ac 2ab'
_symmetry_space_group_name_H-M 'P b c a'
_atom_sites_solution_hydrogens geom
_atom_sites_solution_primary direct
_atom_sites_solution_secondary difmap
_audit_creation_method SHELXL-97
_cell_angle_alpha 90.00
_cell_angle_beta 90.00
_cell_angle_gamma 90.00
_cell_formula_units_Z 4
_cell_length_a 15.8816(4)
_cell_length_b 9.2974(2)
_cell_length_c 25.2870(7)
_cell_measurement_reflns_used 25097
_cell_measurement_temperature 150(2)
_cell_measurement_theta_max 25.00
_cell_measurement_theta_min 3.01
_cell_volume 3733.82(16)
_computing_structure_refinement 'SHELXL-97 (Sheldrick, 1997)'
_computing_structure_solution 'SHELXS-97 (Sheldrick, 1990)'
_diffrn_ambient_temperature 150(2)
_diffrn_measured_fraction_theta_full 0.997
_diffrn_measured_fraction_theta_max 0.997
_diffrn_radiation_monochromator graphite
_diffrn_radiation_source 'fine-focus sealed tube'
_diffrn_radiation_type MoK\a
_diffrn_radiation_wavelength 0.71073
_diffrn_reflns_av_R_equivalents 0.0607
_diffrn_reflns_av_sigmaI/netI 0.0350
_diffrn_reflns_limit_h_max 18
_diffrn_reflns_limit_h_min -17
_diffrn_reflns_limit_k_max 10
_diffrn_reflns_limit_k_min -11
_diffrn_reflns_limit_l_max 30
_diffrn_reflns_limit_l_min -30
_diffrn_reflns_number 25097
_diffrn_reflns_theta_full 25.00
_diffrn_reflns_theta_max 25.00
_diffrn_reflns_theta_min 3.01
_exptl_absorpt_coefficient_mu 1.456
_exptl_absorpt_correction_T_max 0.843
_exptl_absorpt_correction_T_min 0.754
_exptl_absorpt_correction_type multi-scan
_exptl_absorpt_process_details
;
multi-scan from symmetry-related measurements 
 Sortav (Blessing 1995)
;
_exptl_crystal_colour colorless
_exptl_crystal_density_diffrn 1.502
_exptl_crystal_density_method 'not measured'
_exptl_crystal_description block
_exptl_crystal_F_000 1728
_exptl_crystal_size_max 0.18
_exptl_crystal_size_mid 0.16
_exptl_crystal_size_min 0.12
_refine_diff_density_max 1.270
_refine_diff_density_min -0.626
_refine_diff_density_rms 0.111
_refine_ls_extinction_method none
_refine_ls_goodness_of_fit_ref 1.084
_refine_ls_hydrogen_treatment constr
_refine_ls_matrix_type full
_refine_ls_number_parameters 247
_refine_ls_number_reflns 3271
_refine_ls_number_restraints 0
_refine_ls_restrained_S_all 1.084
_refine_ls_R_factor_all 0.0756
_refine_ls_R_factor_gt 0.0551
_refine_ls_shift/su_max 0.001
_refine_ls_shift/su_mean 0.000
_refine_ls_structure_factor_coef Fsqd
_refine_ls_weighting_details 'calc w=1/[\s^2^(Fo^2^)+(0.0790P)^2^+14.1177P] where P=(Fo^2^+2Fc^2^)/3'
_refine_ls_weighting_scheme calc
_refine_ls_wR_factor_gt 0.1458
_refine_ls_wR_factor_ref 0.1612
_reflns_number_gt 2537
_reflns_number_total 3271
_reflns_threshold_expression >2sigma(I)
_cod_data_source_file ic800394g-file001_2.cif
_cod_data_source_block compound2
_cod_database_code 4305400

loop_
_symmetry_equiv_pos_as_xyz
'x, y, z'
'-x+1/2, -y, z+1/2'
'-x, y+1/2, -z+1/2'
'x+1/2, -y+1/2, -z'
'-x, -y, -z'
'x-1/2, y, -z-1/2'
'x, -y-1/2, z-1/2'
'-x-1/2, y-1/2, z'

loop_
_atom_site_label
_atom_site_type_symbol
_atom_site_fract_x
_atom_site_fract_y
_atom_site_fract_z
_atom_site_U_iso_or_equiv
_atom_site_adp_type
_atom_site_occupancy
_atom_site_symmetry_multiplicity
_atom_site_calc_flag
_atom_site_refinement_flags
_atom_site_disorder_assembly
_atom_site_disorder_group
Zn1 Zn 0.42986(3) -2.10353(6) 1.00894(2) 0.0223(2) Uani 1 1 d . . .
S1 S 0.38085(9) -2.40055(15) 1.05341(6) 0.0379(4) Uani 1 1 d . . .
O1 O 0.4175(3) -1.9707(4) 1.07427(15) 0.0397(10) Uani 1 1 d . . .
O2 O 0.5200(2) -1.8116(4) 1.05938(14) 0.0349(9) Uani 1 1 d . . .
O3 O 0.3586(2) -1.9674(4) 0.96645(15) 0.0373(9) Uani 1 1 d . . .
O4 O 0.4668(2) -1.8207(4) 0.95181(15) 0.0379(9) Uani 1 1 d . . .
O5 O 0.3510(2) -2.2608(4) 1.02749(15) 0.0333(8) Uani 1 1 d . A .
C1 C 0.4591(3) -1.8593(6) 1.0851(2) 0.0295(12) Uani 1 1 d . . .
C2 C 0.4315(3) -1.7747(5) 1.1331(2) 0.0286(11) Uani 1 1 d . . .
C3 C 0.4710(3) -1.6494(6) 1.1475(2) 0.0322(12) Uani 1 1 d . . .
H3A H 0.5191 -1.6179 1.1285 0.039 Uiso 1 1 calc R . .
C4 C 0.4414(4) -1.5681(6) 1.1898(2) 0.0367(13) Uani 1 1 d . . .
H4A H 0.4695 -1.4817 1.1993 0.044 Uiso 1 1 calc R . .
C5 C 0.3708(3) -1.6121(6) 1.2182(2) 0.0319(12) Uani 1 1 d . . .
C6 C 0.3325(4) -1.7408(6) 1.2044(2) 0.0427(14) Uani 1 1 d . . .
H6A H 0.2848 -1.7734 1.2237 0.051 Uiso 1 1 calc R . .
C7 C 0.3632(4) -1.8222(7) 1.1626(2) 0.0432(15) Uani 1 1 d . . .
H7A H 0.3372 -1.9112 1.1541 0.052 Uiso 1 1 calc R . .
C8 C 0.3356(3) -1.5286(6) 1.2603(2) 0.0340(13) Uani 1 1 d . . .
C9 C 0.3926(3) -1.8612(5) 0.94481(19) 0.0275(11) Uani 1 1 d . . .
C10 C 0.3412(3) -1.7752(5) 0.90575(18) 0.0256(11) Uani 1 1 d . . .
C11 C 0.3807(3) -1.6799(6) 0.8718(2) 0.0332(12) Uani 1 1 d . . .
H11A H 0.4400 -1.6679 0.8734 0.040 Uiso 1 1 calc R . .
C12 C 0.3342(3) -1.6025(6) 0.8358(2) 0.0345(12) Uani 1 1 d . . .
H12A H 0.3621 -1.5387 0.8122 0.041 Uiso 1 1 calc R . .
C13 C 0.2474(3) -1.6163(5) 0.83332(19) 0.0283(11) Uani 1 1 d . . .
C14 C 0.2075(3) -1.7087(6) 0.8684(2) 0.0361(13) Uani 1 1 d . . .
H14A H 0.1479 -1.7171 0.8679 0.043 Uiso 1 1 calc R . .
C15 C 0.2543(3) -1.7891(6) 0.9043(2) 0.0331(12) Uani 1 1 d . . .
H15A H 0.2268 -1.8535 0.9278 0.040 Uiso 1 1 calc R . .
C16 C 0.1999(3) -1.5367(6) 0.7944(2) 0.0337(12) Uani 1 1 d . . .
C17A C 0.3684(7) -2.5289(11) 1.0016(4) 0.0566(18) Uani 0.70 1 d P A -1
H17A H 0.3999 -2.4971 0.9704 0.085 Uiso 0.70 1 calc PR A -1
H17B H 0.3086 -2.5377 0.9926 0.085 Uiso 0.70 1 calc PR A -1
H17C H 0.3898 -2.6225 1.0133 0.085 Uiso 0.70 1 calc PR A -1
C18A C 0.2946(6) -2.4573(11) 1.0918(4) 0.0566(18) Uani 0.70 1 d P A -1
H18A H 0.2427 -2.4485 1.0710 0.085 Uiso 0.70 1 calc PR A -1
H18B H 0.2903 -2.3972 1.1235 0.085 Uiso 0.70 1 calc PR A -1
H18C H 0.3026 -2.5579 1.1022 0.085 Uiso 0.70 1 calc PR A -1
C17B C 0.439(2) -2.486(3) 1.0034(13) 0.084(6) Uani 0.30 1 d P A -2
H17D H 0.4992 -2.4824 1.0122 0.126 Uiso 0.30 1 calc PR A -2
H17E H 0.4296 -2.4368 0.9697 0.126 Uiso 0.30 1 calc PR A -2
H17F H 0.4212 -2.5866 1.0005 0.126 Uiso 0.30 1 calc PR A -2
C18B C 0.295(2) -2.520(3) 1.0507(13) 0.084(6) Uani 0.30 1 d P A -2
H18D H 0.2523 -2.4894 1.0763 0.126 Uiso 0.30 1 calc PR A -2
H18E H 0.3144 -2.6169 1.0594 0.126 Uiso 0.30 1 calc PR A -2
H18F H 0.2711 -2.5187 1.0151 0.126 Uiso 0.30 1 calc PR A -2
O6A O 0.3904(6) -2.1970(8) 1.1560(3) 0.0305(15) Uani 0.40 1 d P B 2
H6B H 0.3980 -2.1320 1.1323 0.037 Uiso 0.40 1 d PR B 2
H6C H 0.4149 -2.1746 1.1852 0.037 Uiso 0.40 1 d PR B 2
O6B O 0.4324(6) -2.1580(9) 1.2050(3) 0.0305(15) Uani 0.40 1 d P C 1

loop_
_atom_site_aniso_label
_atom_site_aniso_U_11
_atom_site_aniso_U_22
_atom_site_aniso_U_33
_atom_site_aniso_U_23
_atom_site_aniso_U_13
_atom_site_aniso_U_12
Zn1 0.0256(3) 0.0231(3) 0.0182(3) 0.0007(2) 0.0004(2) 0.0036(2)
S1 0.0410(8) 0.0350(8) 0.0377(8) 0.0060(6) -0.0039(6) 0.0006(6)
O1 0.055(3) 0.034(2) 0.031(2) -0.0085(17) 0.0067(18) -0.0005(19)
O2 0.038(2) 0.042(2) 0.0239(19) -0.0085(16) 0.0072(16) 0.0071(18)
O3 0.039(2) 0.038(2) 0.035(2) 0.0135(18) -0.0018(18) 0.0090(18)
O4 0.037(2) 0.037(2) 0.039(2) 0.0068(18) -0.0113(18) 0.0055(18)
O5 0.0291(18) 0.0309(19) 0.040(2) 0.0046(17) 0.0012(17) -0.0006(16)
C1 0.035(3) 0.034(3) 0.020(3) -0.002(2) -0.001(2) 0.010(2)
C2 0.035(3) 0.029(3) 0.021(3) 0.000(2) 0.001(2) 0.007(2)
C3 0.030(3) 0.036(3) 0.030(3) -0.006(2) 0.011(2) 0.006(2)
C4 0.041(3) 0.039(3) 0.030(3) -0.009(2) 0.005(2) 0.002(3)
C5 0.035(3) 0.034(3) 0.026(3) -0.004(2) 0.008(2) 0.007(2)
C6 0.049(3) 0.045(3) 0.034(3) -0.009(3) 0.019(3) -0.008(3)
C7 0.051(4) 0.040(3) 0.038(3) -0.009(3) 0.014(3) -0.010(3)
C8 0.038(3) 0.034(3) 0.030(3) -0.002(2) 0.007(2) 0.004(3)
C9 0.032(3) 0.030(3) 0.021(3) -0.002(2) 0.000(2) 0.007(2)
C10 0.033(3) 0.027(3) 0.017(2) -0.001(2) -0.003(2) 0.007(2)
C11 0.027(3) 0.040(3) 0.033(3) 0.006(3) -0.003(2) 0.002(2)
C12 0.036(3) 0.037(3) 0.030(3) 0.012(2) -0.003(2) -0.004(3)
C13 0.035(3) 0.030(3) 0.020(2) 0.000(2) -0.005(2) 0.007(2)
C14 0.028(3) 0.045(3) 0.035(3) 0.014(3) -0.004(2) 0.002(2)
C15 0.030(3) 0.039(3) 0.030(3) 0.014(2) -0.001(2) 0.001(2)
C16 0.038(3) 0.035(3) 0.028(3) 0.005(2) -0.004(2) 0.002(3)
C17A 0.068(5) 0.046(4) 0.055(4) 0.003(3) -0.006(4) 0.000(4)
C18A 0.068(5) 0.046(4) 0.055(4) 0.003(3) -0.006(4) 0.000(4)
C17B 0.106(17) 0.048(11) 0.098(17) 0.029(11) 0.006(13) -0.013(11)
C18B 0.106(17) 0.048(11) 0.098(17) 0.029(11) 0.006(13) -0.013(11)
O6A 0.061(4) 0.020(3) 0.010(3) -0.004(2) -0.004(3) -0.008(3)
O6B 0.061(4) 0.020(3) 0.010(3) -0.004(2) -0.004(3) -0.008(3)

loop_
_atom_type_symbol
_atom_type_description
_atom_type_scat_dispersion_real
_atom_type_scat_dispersion_imag
_atom_type_scat_source
C C 0.0033 0.0016 'International Tables Vol C Tables 4.2.6.8 and 6.1.1.4'
H H 0.0000 0.0000 'International Tables Vol C Tables 4.2.6.8 and 6.1.1.4'
O O 0.0106 0.0060 'International Tables Vol C Tables 4.2.6.8 and 6.1.1.4'
S S 0.1246 0.1234 'International Tables Vol C Tables 4.2.6.8 and 6.1.1.4'
Zn Zn 0.2839 1.4301 'International Tables Vol C Tables 4.2.6.8 and 6.1.1.4'

loop_
_geom_angle_atom_site_label_1
_geom_angle_atom_site_label_2
_geom_angle_atom_site_label_3
_geom_angle
_geom_angle_site_symmetry_1
_geom_angle_site_symmetry_3
_geom_angle_publ_flag
O5 Zn1 O3 103.62(15) . . ?
O5 Zn1 O4 97.95(15) . 5_617 ?
O3 Zn1 O4 158.33(16) . 5_617 ?
O5 Zn1 O2 99.23(16) . 5_617 ?
O3 Zn1 O2 90.60(15) . 5_617 ?
O4 Zn1 O2 87.97(15) 5_617 5_617 ?
O5 Zn1 O1 101.01(15) . . ?
O3 Zn1 O1 89.85(16) . . ?
O4 Zn1 O1 83.96(16) 5_617 . ?
O2 Zn1 O1 159.05(16) 5_617 . ?
O5 Zn1 Zn1 170.23(11) . 5_617 ?
O3 Zn1 Zn1 86.14(11) . 5_617 ?
O4 Zn1 Zn1 72.30(11) 5_617 5_617 ?
O2 Zn1 Zn1 80.27(11) 5_617 5_617 ?
O1 Zn1 Zn1 78.87(11) . 5_617 ?
O5 S1 C18B 106.2(10) . . ?
O5 S1 C17B 103.8(10) . . ?
C18B S1 C17B 95.5(15) . . ?
O5 S1 C18A 104.5(4) . . ?
O5 S1 C17A 102.7(4) . . ?
C18A S1 C17A 96.8(5) . . ?
C1 O1 Zn1 127.9(3) . . ?
C1 O2 Zn1 127.0(4) . 5_617 ?
C9 O3 Zn1 119.2(3) . . ?
C9 O4 Zn1 136.2(3) . 5_617 ?
S1 O5 Zn1 122.1(2) . . ?
O2 C1 O1 125.8(5) . . ?
O2 C1 C2 117.3(5) . . ?
O1 C1 C2 116.8(5) . . ?
C3 C2 C7 119.0(5) . . ?
C3 C2 C1 121.5(5) . . ?
C7 C2 C1 119.5(5) . . ?
C2 C3 C4 120.7(5) . . ?
C3 C4 C5 120.6(5) . . ?
C6 C5 C4 118.5(5) . . ?
C6 C5 C8 118.9(5) . . ?
C4 C5 C8 122.6(5) . . ?
C5 C6 C7 120.5(5) . . ?
C2 C7 C6 120.6(5) . . ?
C16 C8 C5 174.8(6) 2_525 . ?
O4 C9 O3 125.7(5) . . ?
O4 C9 C10 116.3(5) . . ?
O3 C9 C10 118.0(5) . . ?
C11 C10 C15 119.6(5) . . ?
C11 C10 C9 120.0(5) . . ?
C15 C10 C9 120.4(4) . . ?
C12 C11 C10 120.2(5) . . ?
C11 C12 C13 120.9(5) . . ?
C12 C13 C14 118.8(5) . . ?
C12 C13 C16 120.1(5) . . ?
C14 C13 C16 121.0(5) . . ?
C13 C14 C15 120.4(5) . . ?
C10 C15 C14 119.9(5) . . ?
C8 C16 C13 176.3(6) 2_524 . ?

loop_
_geom_bond_atom_site_label_1
_geom_bond_atom_site_label_2
_geom_bond_distance
_geom_bond_site_symmetry_2
_geom_bond_publ_flag
Zn1 O5 1.981(4) . ?
Zn1 O3 2.009(3) . ?
Zn1 O4 2.043(4) 5_617 ?
Zn1 O2 2.060(3) 5_617 ?
Zn1 O1 2.072(4) . ?
Zn1 Zn1 2.9789(11) 5_617 ?
S1 O5 1.531(4) . ?
S1 C18B 1.75(3) . ?
S1 C17B 1.76(3) . ?
S1 C18A 1.760(10) . ?
S1 C17A 1.783(10) . ?
O1 C1 1.259(7) . ?
O2 C1 1.248(6) . ?
O2 Zn1 2.060(3) 5_617 ?
O3 C9 1.251(6) . ?
O4 C9 1.249(6) . ?
O4 Zn1 2.043(4) 5_617 ?
C1 C2 1.511(7) . ?
C2 C3 1.372(8) . ?
C2 C7 1.388(8) . ?
C3 C4 1.390(7) . ?
C4 C5 1.394(8) . ?
C5 C6 1.387(8) . ?
C5 C8 1.431(7) . ?
C6 C7 1.389(8) . ?
C8 C16 1.196(7) 2_525 ?
C9 C10 1.511(7) . ?
C10 C11 1.383(7) . ?
C10 C15 1.386(7) . ?
C11 C12 1.376(7) . ?
C12 C13 1.387(8) . ?
C13 C14 1.387(8) . ?
C13 C16 1.443(7) . ?
C14 C15 1.392(7) . ?
C16 C8 1.196(7) 2_524 ?
